data_4502867
loop_
_publ_author_name
'Pfrunder, Michael C.'
'Micallef, Aaron S.'
'Rintoul, Llewellyn'
'Arnold, Dennis P.'
'Davy, Karl J. P.'
'McMurtrie, John'

_publ_section_title
;
 Exploitation of the Menshutkin Reaction for the Controlled Assembly of
 Halogen Bonded Architectures Incorporating 1,2-Diiodotetrafluorobenzene
 and 1,3,5-Triiodotrifluorobenzene
;
_journal_issue 2
_journal_name_full 'Crystal Growth &amp; Design'
_journal_page_first 714
_journal_paper_doi 10.1021/cg201017r
_journal_volume 12
_journal_year 2012
_chemical_formula_moiety 'C6 H12 N2, 2(C6 F4 I2)'
_chemical_formula_sum 'C18 H12 F8 I4 N2'
_chemical_formula_weight 915.90
_chemical_name_systematic
; 
 ? 
;
_space_group_IT_number 2
_symmetry_cell_setting triclinic
_symmetry_space_group_name_Hall '-P 1'
_symmetry_space_group_name_H-M 'P -1'
_atom_sites_solution_hydrogens geom
_atom_sites_solution_primary direct
_atom_sites_solution_secondary difmap
_audit_creation_method SHELXL-97
_cell_angle_alpha 92.749(4)
_cell_angle_beta 104.919(4)
_cell_angle_gamma 102.130(4)
_cell_formula_units_Z 2
_cell_length_a 7.5384(4)
_cell_length_b 12.7514(6)
_cell_length_c 13.4479(5)
_cell_measurement_reflns_used 10405
_cell_measurement_temperature 173(2)
_cell_measurement_theta_max 32.440
_cell_measurement_theta_min 3.1471
_cell_volume 1214.07(10)
_computing_cell_refinement
;
CrysAlis RED, Oxford Diffraction Ltd.,
Version 1.171.32.13 (release 29-11-2007 CrysAlis171 .NET)
(compiled Nov 29 2007,17:23:28)
;
_computing_data_collection
;
CrysAlis CCD, Oxford Diffraction Ltd.,
Version 1.171.32.13 (release 29-11-2007 CrysAlis171 .NET)
(compiled Nov 29 2007,17:23:28)
;
_computing_data_reduction
;
CrysAlis RED, Oxford Diffraction Ltd.,
Version 1.171.32.13 (release 29-11-2007 CrysAlis171 .NET)
(compiled Nov 29 2007,17:23:28)
;
_computing_molecular_graphics
;ORTEPIII (Farrugia, 1997)
WINGX-32 (Farrugia, 1999)
;
_computing_publication_material 'enCIFer 1.0 (CCDC, 2003)'
_computing_structure_refinement 'SHELXL-97 (Sheldrick, 1997)'
_computing_structure_solution 'SIR97 (Altomare, et. al. 1997)'
_diffrn_ambient_temperature 173(2)
_diffrn_detector_area_resol_mean 16.0774
_diffrn_measured_fraction_theta_full 0.998
_diffrn_measured_fraction_theta_max 0.931
_diffrn_measurement_device_type 'Oxford Diffraction Gemini'
_diffrn_measurement_method \w
_diffrn_radiation_monochromator graphite
_diffrn_radiation_source 'Enhance (Mo) X-ray Source'
_diffrn_radiation_type MoK\a
_diffrn_radiation_wavelength 0.71073
_diffrn_reflns_av_R_equivalents 0.0315
_diffrn_reflns_av_sigmaI/netI 0.0302
_diffrn_reflns_limit_h_max 11
_diffrn_reflns_limit_h_min -10
_diffrn_reflns_limit_k_max 18
_diffrn_reflns_limit_k_min -18
_diffrn_reflns_limit_l_max 20
_diffrn_reflns_limit_l_min -20
_diffrn_reflns_number 25675
_diffrn_reflns_theta_full 25.00
_diffrn_reflns_theta_max 32.49
_diffrn_reflns_theta_min 3.15
_diffrn_standards_decay_% 0
_diffrn_standards_number 0
_exptl_absorpt_coefficient_mu 5.203
_exptl_absorpt_correction_T_max 1
_exptl_absorpt_correction_T_min 0.68594
_exptl_absorpt_correction_type multi-scan
_exptl_absorpt_process_details
;
CrysAlis RED, Oxford Diffraction Ltd.,
Version 1.171.32.29 (release 10-06-2008 CrysAlis171 .NET)
(compiled Jun 10 2008,16:49:55)
Empirical absorption correction using spherical harmonics,
 implemented in SCALE3 ABSPACK scaling algorithm.
;
_exptl_crystal_colour colourless
_exptl_crystal_density_diffrn 2.505
_exptl_crystal_density_method 'not measured'
_exptl_crystal_description prism
_exptl_crystal_F_000 836
_exptl_crystal_size_max 0.30
_exptl_crystal_size_mid 0.14
_exptl_crystal_size_min 0.12
_refine_diff_density_max 1.015
_refine_diff_density_min -1.174
_refine_diff_density_rms 0.142
_refine_ls_extinction_method none
_refine_ls_goodness_of_fit_ref 1.071
_refine_ls_hydrogen_treatment constr
_refine_ls_matrix_type full
_refine_ls_number_parameters 289
_refine_ls_number_reflns 8181
_refine_ls_number_restraints 0
_refine_ls_restrained_S_all 1.071
_refine_ls_R_factor_all 0.0421
_refine_ls_R_factor_gt 0.0289
_refine_ls_shift/su_max 0.002
_refine_ls_shift/su_mean 0.000
_refine_ls_structure_factor_coef Fsqd
_refine_ls_weighting_details 'calc w=1/[\s^2^(Fo^2^)+(0.0080P)^2^+2.3000P] where P=(Fo^2^+2Fc^2^)/3'
_refine_ls_weighting_scheme calc
_refine_ls_wR_factor_gt 0.0515
_refine_ls_wR_factor_ref 0.0548
_reflns_number_gt 6467
_reflns_number_total 8181
_reflns_threshold_expression >2sigma(I)
_cod_data_source_file cg201017r_si_001.cif
_cod_data_source_block 1
_cod_original_cell_volume 1214.07(9)
_cod_original_sg_symbol_H-M P-1
_cod_database_code 4502867

loop_
_symmetry_equiv_pos_as_xyz
'x, y, z'
'-x, -y, -z'

loop_
_atom_site_label
_atom_site_type_symbol
_atom_site_fract_x
_atom_site_fract_y
_atom_site_fract_z
_atom_site_U_iso_or_equiv
_atom_site_adp_type
_atom_site_occupancy
_atom_site_symmetry_multiplicity
_atom_site_calc_flag
_atom_site_refinement_flags
C1 C 0.9110(4) 0.6855(2) 0.7200(2) 0.0268(6) Uani 1 1 d .
C2 C 0.9598(4) 0.7347(2) 0.8213(2) 0.0277(6) Uani 1 1 d .
C3 C 1.0330(4) 0.8456(3) 0.8415(3) 0.0331(7) Uani 1 1 d .
C4 C 1.0598(4) 0.9076(2) 0.7636(3) 0.0358(7) Uani 1 1 d .
C5 C 1.0114(4) 0.8606(3) 0.6638(3) 0.0346(7) Uani 1 1 d .
C6 C 0.9380(4) 0.7500(3) 0.6425(2) 0.0306(6) Uani 1 1 d .
C7 C 0.4441(4) -0.2758(2) 0.7687(2) 0.0278(6) Uani 1 1 d .
C8 C 0.4491(4) -0.2881(2) 0.8718(2) 0.0289(6) Uani 1 1 d .
C9 C 0.3877(4) -0.3904(3) 0.8999(3) 0.0329(7) Uani 1 1 d .
C10 C 0.3211(4) -0.4794(3) 0.8277(3) 0.0337(7) Uani 1 1 d .
C11 C 0.3177(4) -0.4692(2) 0.7262(3) 0.0325(7) Uani 1 1 d .
C12 C 0.3785(4) -0.3677(3) 0.6974(2) 0.0308(6) Uani 1 1 d .
C13 C 0.8162(5) 0.2435(3) 0.6134(3) 0.0406(8) Uani 1 1 d .
H13A H 0.9515 0.2712 0.6498 0.049 Uiso 1 1 calc R
H13B H 0.7957 0.2613 0.5410 0.049 Uiso 1 1 calc R
C14 C 0.7620(6) 0.1196(3) 0.6143(3) 0.0483(9) Uani 1 1 d .
H14A H 0.7102 0.0845 0.5423 0.058 Uiso 1 1 calc R
H14B H 0.8761 0.0936 0.6468 0.058 Uiso 1 1 calc R
C15 C 0.5021(5) 0.2490(3) 0.6110(3) 0.0447(9) Uani 1 1 d .
H15A H 0.4764 0.2625 0.5373 0.054 Uiso 1 1 calc R
H15B H 0.4216 0.2840 0.6428 0.054 Uiso 1 1 calc R
C16 C 0.4547(6) 0.1269(3) 0.6187(4) 0.0617(13) Uani 1 1 d .
H16A H 0.3575 0.1098 0.6566 0.074 Uiso 1 1 calc R
H16B H 0.4019 0.0880 0.5482 0.074 Uiso 1 1 calc R
C17 C 0.7409(8) 0.2702(3) 0.7721(3) 0.0605(13) Uani 1 1 d .
H17A H 0.6614 0.3019 0.8075 0.073 Uiso 1 1 calc R
H17B H 0.8747 0.3025 0.8087 0.073 Uiso 1 1 calc R
C18 C 0.6997(9) 0.1469(3) 0.7766(3) 0.0696(15) Uani 1 1 d .
H18A H 0.8177 0.1257 0.8109 0.084 Uiso 1 1 calc R
H18B H 0.6089 0.1264 0.8179 0.084 Uiso 1 1 calc R
N1 N 0.7018(4) 0.2954(2) 0.6643(2) 0.0345(6) Uani 1 1 d .
N2 N 0.6213(4) 0.0899(2) 0.6720(2) 0.0373(6) Uani 1 1 d .
F1 F 1.0784(3) 0.89605(18) 0.93807(17) 0.0493(5) Uani 1 1 d .
F2 F 1.1315(3) 1.01463(15) 0.78495(19) 0.0526(6) Uani 1 1 d .
F3 F 1.0347(3) 0.92091(17) 0.58612(18) 0.0502(5) Uani 1 1 d .
F4 F 0.8948(3) 0.70717(17) 0.54299(15) 0.0445(5) Uani 1 1 d .
F5 F 0.3916(3) -0.40520(18) 0.99852(16) 0.0462(5) Uani 1 1 d .
F6 F 0.2580(3) -0.57776(16) 0.85525(18) 0.0489(5) Uani 1 1 d .
F7 F 0.2549(3) -0.55559(16) 0.65573(17) 0.0466(5) Uani 1 1 d .
F8 F 0.3722(3) -0.36096(17) 0.59686(15) 0.0454(5) Uani 1 1 d .
I1 I 0.80692(3) 0.516134(16) 0.680644(18) 0.03381(5) Uani 1 1 d .
I2 I 0.92896(3) 0.64824(2) 0.946342(18) 0.04158(6) Uani 1 1 d .
I3 I 0.52430(3) -0.124135(16) 0.714801(18) 0.03320(5) Uani 1 1 d .
I4 I 0.55279(4) -0.15904(2) 0.98850(2) 0.04833(7) Uani 1 1 d .

loop_
_atom_site_aniso_label
_atom_site_aniso_U_11
_atom_site_aniso_U_22
_atom_site_aniso_U_33
_atom_site_aniso_U_23
_atom_site_aniso_U_13
_atom_site_aniso_U_12
C1 0.0225(13) 0.0217(13) 0.0337(16) 0.0006(11) 0.0053(12) 0.0029(10)
C2 0.0223(14) 0.0274(14) 0.0315(15) 0.0051(12) 0.0053(11) 0.0040(11)
C3 0.0284(15) 0.0280(15) 0.0370(17) -0.0051(13) 0.0028(13) 0.0030(12)
C4 0.0280(16) 0.0203(14) 0.054(2) 0.0007(13) 0.0074(14) 0.0005(11)
C5 0.0290(16) 0.0297(16) 0.047(2) 0.0143(14) 0.0131(14) 0.0051(12)
C6 0.0259(15) 0.0306(15) 0.0342(16) 0.0028(12) 0.0064(12) 0.0062(12)
C7 0.0236(14) 0.0230(13) 0.0371(16) 0.0076(12) 0.0090(12) 0.0044(11)
C8 0.0249(14) 0.0280(15) 0.0314(16) 0.0000(12) 0.0046(12) 0.0055(11)
C9 0.0280(15) 0.0388(17) 0.0326(16) 0.0125(13) 0.0072(13) 0.0090(13)
C10 0.0276(15) 0.0267(15) 0.0454(19) 0.0135(13) 0.0075(13) 0.0039(12)
C11 0.0287(15) 0.0235(14) 0.0422(18) 0.0009(13) 0.0059(13) 0.0047(12)
C12 0.0328(16) 0.0294(15) 0.0307(16) 0.0061(12) 0.0075(13) 0.0089(12)
C13 0.0383(18) 0.0321(17) 0.053(2) 0.0135(15) 0.0147(16) 0.0060(14)
C14 0.058(2) 0.0312(18) 0.065(3) 0.0110(17) 0.030(2) 0.0137(17)
C15 0.0372(19) 0.0287(17) 0.067(3) 0.0053(16) 0.0150(17) 0.0051(14)
C16 0.040(2) 0.0286(18) 0.109(4) 0.009(2) 0.015(2) -0.0010(16)
C17 0.109(4) 0.0296(18) 0.035(2) -0.0043(15) 0.018(2) 0.001(2)
C18 0.139(5) 0.032(2) 0.036(2) 0.0068(16) 0.030(3) 0.006(2)
N1 0.0455(16) 0.0195(12) 0.0334(14) 0.0002(10) 0.0084(12) -0.0002(11)
N2 0.0494(17) 0.0206(12) 0.0402(16) 0.0030(11) 0.0153(13) 0.0009(11)
F1 0.0499(13) 0.0442(12) 0.0435(12) -0.0155(10) 0.0040(10) 0.0037(10)
F2 0.0506(13) 0.0199(9) 0.0793(16) 0.0007(10) 0.0138(12) -0.0031(9)
F3 0.0536(13) 0.0420(12) 0.0597(14) 0.0265(10) 0.0224(11) 0.0080(10)
F4 0.0522(13) 0.0483(12) 0.0310(10) 0.0015(9) 0.0110(9) 0.0082(10)
F5 0.0488(12) 0.0557(13) 0.0360(11) 0.0182(10) 0.0121(9) 0.0123(10)
F6 0.0477(12) 0.0320(10) 0.0628(14) 0.0211(10) 0.0117(10) 0.0008(9)
F7 0.0497(12) 0.0265(10) 0.0529(13) -0.0082(9) 0.0038(10) 0.0008(9)
F8 0.0655(14) 0.0393(11) 0.0307(10) 0.0047(8) 0.0146(10) 0.0083(10)
I1 0.02912(10) 0.02189(9) 0.04569(13) -0.00214(8) 0.00669(9) 0.00125(7)
I2 0.04181(13) 0.05002(14) 0.03591(12) 0.01538(10) 0.01200(10) 0.01301(10)
I3 0.03138(10) 0.02460(9) 0.04585(12) 0.00931(8) 0.01456(9) 0.00516(8)
I4 0.05412(15) 0.04386(14) 0.04176(13) -0.01196(10) 0.01004(11) 0.00741(11)

loop_
_atom_type_symbol
_atom_type_description
_atom_type_scat_dispersion_real
_atom_type_scat_dispersion_imag
_atom_type_scat_source
C C 0.0033 0.0016 'International Tables Vol C Tables 4.2.6.8 and 6.1.1.4'
H H 0.0000 0.0000 'International Tables Vol C Tables 4.2.6.8 and 6.1.1.4'
N N 0.0061 0.0033 'International Tables Vol C Tables 4.2.6.8 and 6.1.1.4'
F F 0.0171 0.0103 'International Tables Vol C Tables 4.2.6.8 and 6.1.1.4'
I I -0.4742 1.8119 'International Tables Vol C Tables 4.2.6.8 and 6.1.1.4'

loop_
_geom_angle_atom_site_label_1
_geom_angle_atom_site_label_2
_geom_angle_atom_site_label_3
_geom_angle
C6 C1 C2 118.2(3)
C6 C1 I1 118.9(2)
C2 C1 I1 122.9(2)
C3 C2 C1 119.5(3)
C3 C2 I2 117.8(2)
C1 C2 I2 122.6(2)
F1 C3 C4 117.6(3)
F1 C3 C2 121.1(3)
C4 C3 C2 121.2(3)
F2 C4 C5 119.9(3)
F2 C4 C3 120.2(3)
C5 C4 C3 119.9(3)
F3 C5 C4 120.6(3)
F3 C5 C6 119.9(3)
C4 C5 C6 119.5(3)
F4 C6 C1 121.0(3)
F4 C6 C5 117.3(3)
C1 C6 C5 121.7(3)
C12 C7 C8 118.1(3)
C12 C7 I3 118.6(2)
C8 C7 I3 123.3(2)
C9 C8 C7 119.5(3)
C9 C8 I4 117.9(2)
C7 C8 I4 122.6(2)
F5 C9 C10 117.8(3)
F5 C9 C8 121.0(3)
C10 C9 C8 121.2(3)
F6 C10 C11 119.1(3)
F6 C10 C9 120.7(3)
C11 C10 C9 120.2(3)
F7 C11 C10 120.5(3)
F7 C11 C12 120.4(3)
C10 C11 C12 119.1(3)
F8 C12 C11 117.3(3)
F8 C12 C7 120.7(3)
C11 C12 C7 122.0(3)
N1 C13 C14 110.3(3)
N1 C13 H13A 109.6
C14 C13 H13A 109.6
N1 C13 H13B 109.6
C14 C13 H13B 109.6
H13A C13 H13B 108.1
N2 C14 C13 110.6(3)
N2 C14 H14A 109.5
C13 C14 H14A 109.5
N2 C14 H14B 109.5
C13 C14 H14B 109.5
H14A C14 H14B 108.1
N1 C15 C16 110.0(3)
N1 C15 H15A 109.7
C16 C15 H15A 109.7
N1 C15 H15B 109.7
C16 C15 H15B 109.7
H15A C15 H15B 108.2
N2 C16 C15 111.5(3)
N2 C16 H16A 109.3
C15 C16 H16A 109.3
N2 C16 H16B 109.3
C15 C16 H16B 109.3
H16A C16 H16B 108.0
N1 C17 C18 110.7(3)
N1 C17 H17A 109.5
C18 C17 H17A 109.5
N1 C17 H17B 109.5
C18 C17 H17B 109.5
H17A C17 H17B 108.1
N2 C18 C17 110.4(3)
N2 C18 H18A 109.6
C17 C18 H18A 109.6
N2 C18 H18B 109.6
C17 C18 H18B 109.6
H18A C18 H18B 108.1
C13 N1 C17 107.9(3)
C13 N1 C15 108.0(3)
C17 N1 C15 109.3(3)
C16 N2 C18 109.6(4)
C16 N2 C14 107.0(3)
C18 N2 C14 108.0(3)

loop_
_geom_bond_atom_site_label_1
_geom_bond_atom_site_label_2
_geom_bond_distance
C1 C6 1.387(4)
C1 C2 1.397(4)
C1 I1 2.127(3)
C2 C3 1.391(4)
C2 I2 2.090(3)
C3 F1 1.348(4)
C3 C4 1.373(5)
C4 F2 1.345(3)
C4 C5 1.369(5)
C5 F3 1.352(4)
C5 C6 1.389(4)
C6 F4 1.352(4)
C7 C12 1.393(4)
C7 C8 1.395(4)
C7 I3 2.121(3)
C8 C9 1.394(4)
C8 I4 2.088(3)
C9 F5 1.342(4)
C9 C10 1.373(5)
C10 F6 1.350(3)
C10 C11 1.372(5)
C11 F7 1.336(4)
C11 C12 1.387(4)
C12 F8 1.348(4)
C13 N1 1.467(5)
C13 C14 1.548(5)
C13 H13A 0.9900
C13 H13B 0.9900
C14 N2 1.467(5)
C14 H14A 0.9900
C14 H14B 0.9900
C15 N1 1.470(4)
C15 C16 1.537(5)
C15 H15A 0.9900
C15 H15B 0.9900
C16 N2 1.460(5)
C16 H16A 0.9900
C16 H16B 0.9900
C17 N1 1.468(5)
C17 C18 1.544(5)
C17 H17A 0.9900
C17 H17B 0.9900
C18 N2 1.466(5)
C18 H18A 0.9900
C18 H18B 0.9900

loop_
_geom_torsion_atom_site_label_1
_geom_torsion_atom_site_label_2
_geom_torsion_atom_site_label_3
_geom_torsion_atom_site_label_4
_geom_torsion
C6 C1 C2 C3 0.1(4)
I1 C1 C2 C3 177.8(2)
C6 C1 C2 I2 -179.6(2)
I1 C1 C2 I2 -1.8(3)
C1 C2 C3 F1 178.8(3)
I2 C2 C3 F1 -1.5(4)
C1 C2 C3 C4 -0.6(5)
I2 C2 C3 C4 179.1(2)
F1 C3 C4 F2 0.9(5)
C2 C3 C4 F2 -179.7(3)
F1 C3 C4 C5 -178.3(3)
C2 C3 C4 C5 1.1(5)
F2 C4 C5 F3 -0.1(5)
C3 C4 C5 F3 179.1(3)
F2 C4 C5 C6 179.8(3)
C3 C4 C5 C6 -1.0(5)
C2 C1 C6 F4 179.5(3)
I1 C1 C6 F4 1.6(4)
C2 C1 C6 C5 0.0(5)
I1 C1 C6 C5 -177.9(2)
F3 C5 C6 F4 0.8(4)
C4 C5 C6 F4 -179.1(3)
F3 C5 C6 C1 -179.6(3)
C4 C5 C6 C1 0.4(5)
C12 C7 C8 C9 -0.6(4)
I3 C7 C8 C9 177.8(2)
C12 C7 C8 I4 177.7(2)
I3 C7 C8 I4 -3.9(4)
C7 C8 C9 F5 179.6(3)
I4 C8 C9 F5 1.3(4)
C7 C8 C9 C10 -0.4(5)
I4 C8 C9 C10 -178.8(2)
F5 C9 C10 F6 1.4(5)
C8 C9 C10 F6 -178.5(3)
F5 C9 C10 C11 -178.7(3)
C8 C9 C10 C11 1.4(5)
F6 C10 C11 F7 -0.8(5)
C9 C10 C11 F7 179.3(3)
F6 C10 C11 C12 178.6(3)
C9 C10 C11 C12 -1.4(5)
F7 C11 C12 F8 -0.4(5)
C10 C11 C12 F8 -179.7(3)
F7 C11 C12 C7 179.7(3)
C10 C11 C12 C7 0.4(5)
C8 C7 C12 F8 -179.3(3)
I3 C7 C12 F8 2.3(4)
C8 C7 C12 C11 0.6(5)
I3 C7 C12 C11 -177.9(2)
N1 C13 C14 N2 -3.9(5)
N1 C15 C16 N2 -2.8(5)
N1 C17 C18 N2 -3.7(6)
C14 C13 N1 C17 61.1(4)
C14 C13 N1 C15 -56.9(4)
C18 C17 N1 C13 -56.9(5)
C18 C17 N1 C15 60.2(5)
C16 C15 N1 C13 60.7(4)
C16 C15 N1 C17 -56.4(4)
C15 C16 N2 C18 59.2(5)
C15 C16 N2 C14 -57.6(5)
C17 C18 N2 C16 -55.2(5)
C17 C18 N2 C14 61.0(5)
C13 C14 N2 C16 61.1(4)
C13 C14 N2 C18 -56.8(4)

loop_
_cod_related_entry_id
_cod_related_entry_database
_cod_related_entry_code
1 ChemSpider 30661403
